data_1573896
loop_
_publ_author_name
'Yu, Yongjiang'
'Chen, Wang'
'Hu, Rongrong'
'Tang, Ben Zhong'

_publ_section_title
;
 The base-free multicomponent polymerization of elemental sulfur,
 difluoromethylene phosphobetaine and amines toward electron-deficient
 aromatic polythioureas
;
_journal_issue 13
_journal_name_full 'Polymer Chemistry'
_journal_page_first 1509
_journal_page_last 1518
_journal_paper_doi 10.1039/D4PY01387E
_journal_volume 16
_journal_year 2025
_chemical_formula_moiety 'C13 H10 N4 O4 S, C4 H8 O'
_chemical_formula_sum 'C17 H18 N4 O5 S'
_chemical_formula_weight 390.41
_space_group_crystal_system triclinic
_space_group_IT_number 2
_space_group_name_Hall '-P 1'
_space_group_name_H-M_alt 'P -1'
_atom_sites_solution_hydrogens geom
_audit_creation_date 2024-03-30
_audit_creation_method
;
Olex2 1.5
(compiled 2024.02.16 svn.r378c4104 for OlexSys, GUI svn.r6928)
;
_audit_update_record
;
2024-12-03 deposited with the CCDC.	2025-02-04 downloaded from the CCDC.
;
_cell_angle_alpha 69.245(4)
_cell_angle_beta 89.785(3)
_cell_angle_gamma 83.280(2)
_cell_formula_units_Z 2
_cell_length_a 6.9039(2)
_cell_length_b 10.6650(3)
_cell_length_c 12.8313(6)
_cell_measurement_reflns_used 5825
_cell_measurement_temperature 149.99(10)
_cell_measurement_theta_max 73.6830
_cell_measurement_theta_min 4.4570
_cell_volume 876.66(6)
_computing_cell_refinement 'CrysAlisPro 1.171.39.28b (Rigaku OD, 2015)'
_computing_data_collection 'CrysAlisPro 1.171.39.28b (Rigaku OD, 2015)'
_computing_data_reduction 'CrysAlisPro 1.171.39.28b (Rigaku OD, 2015)'
_computing_molecular_graphics 'Olex2 1.5 (Dolomanov et al., 2009)'
_computing_publication_material 'Olex2 1.5 (Dolomanov et al., 2009)'
_computing_structure_refinement 'SHELXL 2018/3 (Sheldrick, 2015)'
_computing_structure_solution 'SHELXT 2018/2 (Sheldrick, 2018)'
_diffrn_ambient_temperature 150.00
_diffrn_detector_area_resol_mean 7.9
_diffrn_detector_type 'CCD area detector'
_diffrn_measured_fraction_theta_full 0.980
_diffrn_measured_fraction_theta_max 0.938
_diffrn_measurement_details
;
List of Runs (angles in degrees, time in seconds):

  # Type    Start    End  Width  t~exp~   \w     \q     \k     \f   Frames
#--------------------------------------------------------------------------
  1  \w     -6.00  26.00   0.50    0.50    --    1.00  72.00  30.00   64
  2  \w    -13.00  64.00   0.50    0.50    --    1.00  72.00 -60.00  154
  3  \w    -13.00  72.00   0.50    0.50    --    1.00  19.00-120.00  170
  4  \w    -84.00 -10.00   0.50    0.50    --    1.00 -57.00  90.00  148
  5  \w   -105.00 -56.00   0.50    0.50    -- -100.10  72.00 -90.00   98
  6  \w   -113.00 -12.00   0.50    0.50    -- -100.10  72.00 120.00  202
  7  \w   -114.00 -18.00   0.50    0.50    -- -100.10  19.00   0.00  192
  8  \w   -114.00 -56.00   0.50    0.50    -- -100.10  72.00   0.00  116
  9  \w    -52.00 -12.00   0.50    0.50    -- -100.10  72.00 -30.00   80
 10  \w   -107.00 -41.00   0.50    0.50    -- -100.10  72.00-150.00  132
 11  \w    -70.00 -31.00   0.50    0.50    -- -100.10  72.00  60.00   78
 12  \w   -178.00-145.00   0.50    0.50    -- -100.10 -19.00-180.00   66
 13  \w   -115.00 -88.00   0.50    0.50    -- -100.10 -19.00-180.00   54
 14  \w   -101.00 -49.00   0.50    0.50    -- -100.10  72.00 -60.00  104
 15  \w    -91.00 -22.00   0.50    0.50    -- -100.10  57.00 -90.00  138
 16  \w   -108.00 -83.00   0.50    0.50    -- -100.10  72.00 150.00   50
 17  \w   -188.00 -88.00   0.50    0.50    -- -100.10 -19.00 -60.00  200
 18  \w   -189.00 -91.00   0.50    0.50    -- -100.10 -19.00  30.00  196
 19  \w   -110.00 -57.00   0.50    0.50    -- -100.10  57.00-150.00  106
 20  \w   -103.00 -78.00   0.50    0.50    -- -100.10  72.00-180.00   50
 21  \w   -106.00 -80.00   0.50    0.50    -- -100.10  72.00  90.00   52
 22  \w   -110.00 -15.00   0.50    0.50    -- -100.10  57.00  60.00  190
;
_diffrn_measurement_device 'three-circle diffractometer'
_diffrn_measurement_device_type 'Bruker SMART APEX2 area detector'
_diffrn_measurement_method '\w and \f scans'
_diffrn_radiation_type CuK\a
_diffrn_radiation_wavelength 1.54184
_diffrn_reflns_av_R_equivalents 0.0186
_diffrn_reflns_av_unetI/netI 0.0217
_diffrn_reflns_Laue_measured_fraction_full 0.980
_diffrn_reflns_Laue_measured_fraction_max 0.938
_diffrn_reflns_limit_h_max 8
_diffrn_reflns_limit_h_min -5
_diffrn_reflns_limit_k_max 13
_diffrn_reflns_limit_k_min -13
_diffrn_reflns_limit_l_max 15
_diffrn_reflns_limit_l_min -15
_diffrn_reflns_number 7774
_diffrn_reflns_point_group_measured_fraction_full 0.980
_diffrn_reflns_point_group_measured_fraction_max 0.938
_diffrn_reflns_theta_full 67.684
_diffrn_reflns_theta_max 74.250
_diffrn_reflns_theta_min 3.687
_exptl_absorpt_coefficient_mu 1.990
_exptl_absorpt_correction_T_max 1.00000
_exptl_absorpt_correction_T_min 0.83970
_exptl_absorpt_correction_type multi-scan
_exptl_absorpt_process_details
;
CrysAlisPro 1.171.39.28b (Rigaku Oxford Diffraction, 2015)
Empirical absorption correction using spherical harmonics,
 implemented in SCALE3 ABSPACK scaling algorithm.
;
_exptl_crystal_colour yellow
_exptl_crystal_colour_primary yellow
_exptl_crystal_density_diffrn 1.479
_exptl_crystal_description block
_exptl_crystal_F_000 408
_exptl_crystal_size_max 0.02
_exptl_crystal_size_mid 0.01
_exptl_crystal_size_min 0.01
_refine_diff_density_max 0.275
_refine_diff_density_min -0.314
_refine_diff_density_rms 0.060
_refine_ls_extinction_method none
_refine_ls_goodness_of_fit_ref 1.077
_refine_ls_hydrogen_treatment constr
_refine_ls_matrix_type full
_refine_ls_number_parameters 244
_refine_ls_number_reflns 3349
_refine_ls_number_restraints 1
_refine_ls_restrained_S_all 1.078
_refine_ls_R_factor_all 0.0377
_refine_ls_R_factor_gt 0.0364
_refine_ls_shift/su_max 0.000
_refine_ls_shift/su_mean 0.000
_refine_ls_structure_factor_coef Fsqd
_refine_ls_weighting_details 'w=1/[\s^2^(Fo^2^)+(0.0607P)^2^+0.2580P] where P=(Fo^2^+2Fc^2^)/3'
_refine_ls_weighting_scheme calc
_refine_ls_wR_factor_gt 0.1016
_refine_ls_wR_factor_ref 0.1028
_reflns_Friedel_coverage 0.000
_reflns_number_gt 3145
_reflns_number_total 3349
_reflns_threshold_expression 'I > 2\s(I)'
_cod_data_source_file d4py01387e2.cif
_cod_data_source_block 3
_cod_depositor_comments 'Adding full bibliography for 1573892--1573897.cif.'
_cod_original_cell_volume 876.67(6)
_cod_database_code 1573896
_shelx_shelxl_version_number 2018/3
_shelx_space_group_comment
;
The symmetry employed for this shelxl refinement is uniquely defined
by the following loop, which should always be used as a source of
symmetry information in preference to the above space-group names.
They are only intended as comments.
;
_shelx_estimated_absorpt_t_max 0.980
_shelx_estimated_absorpt_t_min 0.961
_olex2_refinement_description
;
1. Fixed Uiso
 At 1.2 times of:
  All C(H) groups, All C(H,H) groups, All N(H) groups
2. Rigid bond restraints
 S1, C7
 with sigma for 1-2 distances of 0.001 and sigma for 1-3 distances of 0.002
3.a Secondary CH2 refined with riding coordinates:
 C14(H14A,H14B), C15(H15A,H15B), C16(H16A,H16B), C17(H17A,H17B)
3.b Aromatic/amide H refined with riding coordinates:
 N2(H2), N3(H3), C2(H2A), C3(H3A), C5(H5), C6(H6), C9(H9), C10(H10), C12(H12),
 C13(H13)
;
_olex2_submission_special_instructions 'No special instructions were received'
_oxdiff_exptl_absorpt_empirical_details
;
Empirical correction (ABSPACK) includes:
- Absorption correction using spherical harmonics
- Frame scaling
;

loop_
_space_group_symop_operation_xyz
'x, y, z'
'-x, -y, -z'

loop_
_atom_site_label
_atom_site_type_symbol
_atom_site_fract_x
_atom_site_fract_y
_atom_site_fract_z
_atom_site_U_iso_or_equiv
_atom_site_adp_type
_atom_site_occupancy
_atom_site_site_symmetry_order
_atom_site_calc_flag
_atom_site_refinement_flags_posn
_atom_site_refinement_flags_adp
_atom_site_refinement_flags_occupancy
_atom_site_disorder_assembly
_atom_site_disorder_group
S1 S 0.18776(5) 0.69429(3) 0.45657(3) 0.03171(13) Uani 1 1 d . U . . .
O1 O 0.16116(19) 0.74884(12) -0.17450(9) 0.0446(3) Uani 1 1 d . . . . .
O2 O 0.12914(19) 0.93985(11) -0.14830(10) 0.0432(3) Uani 1 1 d . . . . .
O3 O 0.3660(2) 0.32153(12) 1.04546(10) 0.0478(3) Uani 1 1 d . . . . .
O4 O 0.3746(2) 0.11813(12) 1.04780(10) 0.0519(3) Uani 1 1 d . . . . .
N1 N 0.14708(19) 0.81574(13) -0.11314(11) 0.0331(3) Uani 1 1 d . . . . .
N2 N 0.20249(17) 0.51897(11) 0.34764(10) 0.0268(3) Uani 1 1 d . . . . .
H2 H 0.202246 0.432886 0.357998 0.032 Uiso 1 1 calc R U . . .
N3 N 0.27840(17) 0.42311(11) 0.53040(10) 0.0265(3) Uani 1 1 d . . . . .
H3 H 0.305396 0.354009 0.508253 0.032 Uiso 1 1 calc R U . . .
N4 N 0.36190(18) 0.24053(13) 0.99769(10) 0.0325(3) Uani 1 1 d . . . . .
C1 C 0.1538(2) 0.74343(14) 0.00738(12) 0.0277(3) Uani 1 1 d . . . . .
C2 C 0.1580(2) 0.81395(14) 0.07927(12) 0.0301(3) Uani 1 1 d . . . . .
H2A H 0.152479 0.909601 0.050447 0.036 Uiso 1 1 calc R U . . .
C3 C 0.1704(2) 0.74444(14) 0.19360(12) 0.0283(3) Uani 1 1 d . . . . .
H3A H 0.172252 0.792451 0.243322 0.034 Uiso 1 1 calc R U . . .
C4 C 0.18002(19) 0.60353(14) 0.23551(11) 0.0248(3) Uani 1 1 d . . . . .
C5 C 0.1717(2) 0.53515(15) 0.16026(12) 0.0309(3) Uani 1 1 d . . . . .
H5 H 0.174485 0.439672 0.188248 0.037 Uiso 1 1 calc R U . . .
C6 C 0.1598(2) 0.60376(15) 0.04713(13) 0.0316(3) Uani 1 1 d . . . . .
H6 H 0.155635 0.556555 -0.003073 0.038 Uiso 1 1 calc R U . . .
C7 C 0.22484(18) 0.54328(13) 0.44472(11) 0.0234(3) Uani 1 1 d . U . . .
C8 C 0.29865(19) 0.38854(14) 0.64599(11) 0.0243(3) Uani 1 1 d . . . . .
C9 C 0.3068(2) 0.47842(14) 0.70229(12) 0.0286(3) Uani 1 1 d . . . . .
H9 H 0.297543 0.572814 0.661671 0.034 Uiso 1 1 calc R U . . .
C10 C 0.3283(2) 0.42961(15) 0.81756(12) 0.0295(3) Uani 1 1 d . . . . .
H10 H 0.333670 0.490385 0.856291 0.035 Uiso 1 1 calc R U . . .
C11 C 0.3420(2) 0.29173(14) 0.87618(12) 0.0272(3) Uani 1 1 d . . . . .
C12 C 0.3374(2) 0.20059(15) 0.82182(13) 0.0317(3) Uani 1 1 d . . . . .
H12 H 0.349410 0.106194 0.862795 0.038 Uiso 1 1 calc R U . . .
C13 C 0.3153(2) 0.24930(14) 0.70771(13) 0.0304(3) Uani 1 1 d . . . . .
H13 H 0.311248 0.187679 0.669679 0.036 Uiso 1 1 calc R U . . .
O5 O 0.30400(16) 0.23034(10) 0.40658(9) 0.0359(3) Uani 1 1 d . . . . .
C14 C 0.4794(2) 0.19694(16) 0.35350(14) 0.0376(4) Uani 1 1 d . . . . .
H14A H 0.596766 0.185951 0.401534 0.045 Uiso 1 1 calc R U . . .
H14B H 0.492833 0.269414 0.280862 0.045 Uiso 1 1 calc R U . . .
C15 C 0.1638(2) 0.14066(17) 0.40311(15) 0.0400(4) Uani 1 1 d . . . . .
H15A H 0.033083 0.192119 0.378087 0.048 Uiso 1 1 calc R U . . .
H15B H 0.154391 0.071180 0.477843 0.048 Uiso 1 1 calc R U . . .
C16 C 0.4567(2) 0.06650(16) 0.33705(13) 0.0366(4) Uani 1 1 d . . . . .
H16A H 0.507221 -0.012582 0.403233 0.044 Uiso 1 1 calc R U . . .
H16B H 0.524490 0.060839 0.270450 0.044 Uiso 1 1 calc R U . . .
C17 C 0.2384(3) 0.07565(17) 0.32124(15) 0.0409(4) Uani 1 1 d . . . . .
H17A H 0.195985 -0.014976 0.339466 0.049 Uiso 1 1 calc R U . . .
H17B H 0.193708 0.132469 0.243865 0.049 Uiso 1 1 calc R U . . .

loop_
_atom_site_aniso_label
_atom_site_aniso_U_11
_atom_site_aniso_U_22
_atom_site_aniso_U_33
_atom_site_aniso_U_23
_atom_site_aniso_U_13
_atom_site_aniso_U_12
S1 0.0447(2) 0.0235(2) 0.0287(2) -0.01333(15) -0.00425(15) 0.00229(14)
O1 0.0625(8) 0.0437(7) 0.0283(6) -0.0167(5) -0.0041(5) 0.0028(5)
O2 0.0622(8) 0.0318(6) 0.0318(6) -0.0055(5) -0.0057(5) -0.0090(5)
O3 0.0748(9) 0.0400(7) 0.0303(6) -0.0173(5) -0.0024(5) 0.0019(6)
O4 0.0861(10) 0.0317(6) 0.0308(6) -0.0043(5) -0.0046(6) -0.0009(6)
N1 0.0361(7) 0.0339(7) 0.0281(7) -0.0105(5) -0.0035(5) -0.0017(5)
N2 0.0356(6) 0.0212(5) 0.0252(6) -0.0106(5) -0.0001(5) -0.0025(4)
N3 0.0329(6) 0.0223(6) 0.0268(6) -0.0124(5) -0.0008(5) -0.0011(4)
N4 0.0344(7) 0.0331(7) 0.0284(7) -0.0106(5) -0.0014(5) 0.0014(5)
C1 0.0270(7) 0.0304(7) 0.0250(7) -0.0098(6) -0.0009(5) -0.0010(5)
C2 0.0343(8) 0.0240(7) 0.0311(8) -0.0095(6) -0.0017(6) -0.0013(5)
C3 0.0322(7) 0.0268(7) 0.0286(7) -0.0142(6) -0.0006(5) -0.0011(5)
C4 0.0232(6) 0.0275(7) 0.0255(7) -0.0121(5) 0.0007(5) -0.0014(5)
C5 0.0404(8) 0.0249(7) 0.0297(7) -0.0129(6) 0.0003(6) -0.0033(6)
C6 0.0375(8) 0.0317(7) 0.0296(7) -0.0163(6) 0.0000(6) -0.0031(6)
C7 0.0216(6) 0.0247(6) 0.0254(7) -0.0109(5) 0.0007(5) -0.0023(5)
C8 0.0215(6) 0.0263(7) 0.0266(7) -0.0113(5) 0.0004(5) -0.0024(5)
C9 0.0348(7) 0.0232(7) 0.0293(7) -0.0110(6) 0.0006(6) -0.0036(5)
C10 0.0336(7) 0.0283(7) 0.0300(7) -0.0148(6) -0.0001(6) -0.0020(5)
C11 0.0255(7) 0.0293(7) 0.0258(7) -0.0098(6) -0.0008(5) -0.0001(5)
C12 0.0372(8) 0.0239(7) 0.0324(8) -0.0089(6) -0.0027(6) -0.0015(6)
C13 0.0385(8) 0.0237(7) 0.0315(7) -0.0136(6) -0.0038(6) -0.0012(5)
O5 0.0446(6) 0.0294(5) 0.0389(6) -0.0187(5) 0.0030(5) -0.0035(4)
C14 0.0401(9) 0.0354(8) 0.0403(9) -0.0174(7) -0.0010(7) -0.0041(6)
C15 0.0431(9) 0.0381(9) 0.0439(9) -0.0208(7) 0.0024(7) -0.0051(7)
C16 0.0482(9) 0.0308(8) 0.0313(8) -0.0136(6) -0.0016(6) 0.0009(6)
C17 0.0489(10) 0.0368(9) 0.0438(9) -0.0221(7) -0.0010(7) -0.0075(7)

loop_
_atom_type_symbol
_atom_type_description
_atom_type_scat_dispersion_real
_atom_type_scat_dispersion_imag
_atom_type_scat_source
C C 0.0181 0.0091 'International Tables Vol C Tables 4.2.6.8 and 6.1.1.4'
H H 0.0000 0.0000 'International Tables Vol C Tables 4.2.6.8 and 6.1.1.4'
N N 0.0311 0.0180 'International Tables Vol C Tables 4.2.6.8 and 6.1.1.4'
O O 0.0492 0.0322 'International Tables Vol C Tables 4.2.6.8 and 6.1.1.4'
S S 0.3331 0.5567 'International Tables Vol C Tables 4.2.6.8 and 6.1.1.4'

loop_
_geom_angle_atom_site_label_1
_geom_angle_atom_site_label_2
_geom_angle_atom_site_label_3
_geom_angle
_geom_angle_site_symmetry_1
_geom_angle_site_symmetry_3
_geom_angle_publ_flag
O1 N1 C1 118.19(12) . . ?
O2 N1 O1 123.27(13) . . ?
O2 N1 C1 118.54(12) . . ?
C4 N2 H2 113.6 . . ?
C7 N2 H2 113.6 . . ?
C7 N2 C4 132.90(12) . . ?
C7 N3 H3 113.6 . . ?
C7 N3 C8 132.77(12) . . ?
C8 N3 H3 113.6 . . ?
O3 N4 O4 122.73(13) . . ?
O3 N4 C11 118.69(12) . . ?
O4 N4 C11 118.58(12) . . ?
C2 C1 N1 119.97(13) . . ?
C2 C1 C6 121.40(13) . . ?
C6 C1 N1 118.62(13) . . ?
C1 C2 H2A 120.1 . . ?
C1 C2 C3 119.75(13) . . ?
C3 C2 H2A 120.1 . . ?
C2 C3 H3A 120.1 . . ?
C2 C3 C4 119.85(13) . . ?
C4 C3 H3A 120.1 . . ?
N2 C4 C5 114.38(12) . . ?
C3 C4 N2 126.64(12) . . ?
C3 C4 C5 118.96(13) . . ?
C4 C5 H5 119.4 . . ?
C6 C5 C4 121.23(13) . . ?
C6 C5 H5 119.4 . . ?
C1 C6 H6 120.6 . . ?
C5 C6 C1 118.79(13) . . ?
C5 C6 H6 120.6 . . ?
N2 C7 S1 125.17(10) . . ?
N3 C7 S1 125.59(10) . . ?
N3 C7 N2 109.23(11) . . ?
N3 C8 C13 114.86(12) . . ?
C9 C8 N3 126.06(13) . . ?
C9 C8 C13 119.07(13) . . ?
C8 C9 H9 120.1 . . ?
C10 C9 C8 119.81(13) . . ?
C10 C9 H9 120.1 . . ?
C9 C10 H10 120.1 . . ?
C9 C10 C11 119.73(13) . . ?
C11 C10 H10 120.1 . . ?
C10 C11 N4 119.70(13) . . ?
C12 C11 N4 118.91(13) . . ?
C12 C11 C10 121.39(14) . . ?
C11 C12 H12 120.6 . . ?
C13 C12 C11 118.72(13) . . ?
C13 C12 H12 120.6 . . ?
C8 C13 H13 119.4 . . ?
C12 C13 C8 121.27(13) . . ?
C12 C13 H13 119.4 . . ?
C15 O5 C14 108.15(11) . . ?
O5 C14 H14A 110.4 . . ?
O5 C14 H14B 110.4 . . ?
O5 C14 C16 106.43(13) . . ?
H14A C14 H14B 108.6 . . ?
C16 C14 H14A 110.4 . . ?
C16 C14 H14B 110.4 . . ?
O5 C15 H15A 110.5 . . ?
O5 C15 H15B 110.5 . . ?
O5 C15 C17 106.01(13) . . ?
H15A C15 H15B 108.7 . . ?
C17 C15 H15A 110.5 . . ?
C17 C15 H15B 110.5 . . ?
C14 C16 H16A 111.3 . . ?
C14 C16 H16B 111.3 . . ?
C14 C16 C17 102.25(13) . . ?
H16A C16 H16B 109.2 . . ?
C17 C16 H16A 111.3 . . ?
C17 C16 H16B 111.3 . . ?
C15 C17 H17A 111.3 . . ?
C15 C17 H17B 111.3 . . ?
C16 C17 C15 102.25(13) . . ?
C16 C17 H17A 111.3 . . ?
C16 C17 H17B 111.3 . . ?
H17A C17 H17B 109.2 . . ?

loop_
_geom_bond_atom_site_label_1
_geom_bond_atom_site_label_2
_geom_bond_distance
_geom_bond_site_symmetry_2
_geom_bond_publ_flag
S1 C7 1.6611(13) . ?
O1 N1 1.2328(17) . ?
O2 N1 1.2287(17) . ?
O3 N4 1.2264(17) . ?
O4 N4 1.2263(17) . ?
N1 C1 1.4613(18) . ?
N2 H2 0.8800 . ?
N2 C4 1.3989(18) . ?
N2 C7 1.3720(17) . ?
N3 H3 0.8800 . ?
N3 C7 1.3717(18) . ?
N3 C8 1.3990(18) . ?
N4 C11 1.4590(19) . ?
C1 C2 1.384(2) . ?
C1 C6 1.389(2) . ?
C2 H2A 0.9500 . ?
C2 C3 1.387(2) . ?
C3 H3A 0.9500 . ?
C3 C4 1.3987(19) . ?
C4 C5 1.4059(19) . ?
C5 H5 0.9500 . ?
C5 C6 1.372(2) . ?
C6 H6 0.9500 . ?
C8 C9 1.3956(19) . ?
C8 C13 1.4046(19) . ?
C9 H9 0.9500 . ?
C9 C10 1.385(2) . ?
C10 H10 0.9500 . ?
C10 C11 1.386(2) . ?
C11 C12 1.386(2) . ?
C12 H12 0.9500 . ?
C12 C13 1.372(2) . ?
C13 H13 0.9500 . ?
O5 C14 1.4570(19) . ?
O5 C15 1.4494(19) . ?
C14 H14A 0.9900 . ?
C14 H14B 0.9900 . ?
C14 C16 1.505(2) . ?
C15 H15A 0.9900 . ?
C15 H15B 0.9900 . ?
C15 C17 1.509(2) . ?
C16 H16A 0.9900 . ?
C16 H16B 0.9900 . ?
C16 C17 1.509(2) . ?
C17 H17A 0.9900 . ?
C17 H17B 0.9900 . ?

loop_
_geom_torsion_atom_site_label_1
_geom_torsion_atom_site_label_2
_geom_torsion_atom_site_label_3
_geom_torsion_atom_site_label_4
_geom_torsion
_geom_torsion_site_symmetry_1
_geom_torsion_site_symmetry_2
_geom_torsion_site_symmetry_3
_geom_torsion_site_symmetry_4
_geom_torsion_publ_flag
O1 N1 C1 C2 173.60(14) . . . . ?
O1 N1 C1 C6 -5.2(2) . . . . ?
O2 N1 C1 C2 -5.9(2) . . . . ?
O2 N1 C1 C6 175.37(14) . . . . ?
O3 N4 C11 C10 0.0(2) . . . . ?
O3 N4 C11 C12 179.95(14) . . . . ?
O4 N4 C11 C10 -179.70(14) . . . . ?
O4 N4 C11 C12 0.2(2) . . . . ?
N1 C1 C2 C3 -178.07(13) . . . . ?
N1 C1 C6 C5 178.17(13) . . . . ?
N2 C4 C5 C6 -176.71(13) . . . . ?
N3 C8 C9 C10 -179.64(13) . . . . ?
N3 C8 C13 C12 179.53(13) . . . . ?
N4 C11 C12 C13 178.89(13) . . . . ?
C1 C2 C3 C4 0.5(2) . . . . ?
C2 C1 C6 C5 -0.6(2) . . . . ?
C2 C3 C4 N2 176.62(13) . . . . ?
C2 C3 C4 C5 -1.7(2) . . . . ?
C3 C4 C5 C6 1.8(2) . . . . ?
C4 N2 C7 S1 12.8(2) . . . . ?
C4 N2 C7 N3 -168.45(14) . . . . ?
C4 C5 C6 C1 -0.7(2) . . . . ?
C6 C1 C2 C3 0.6(2) . . . . ?
C7 N2 C4 C3 -1.6(2) . . . . ?
C7 N2 C4 C5 176.79(14) . . . . ?
C7 N3 C8 C9 -14.6(2) . . . . ?
C7 N3 C8 C13 166.62(14) . . . . ?
C8 N3 C7 S1 6.9(2) . . . . ?
C8 N3 C7 N2 -171.82(13) . . . . ?
C8 C9 C10 C11 0.1(2) . . . . ?
C9 C8 C13 C12 0.6(2) . . . . ?
C9 C10 C11 N4 -179.13(13) . . . . ?
C9 C10 C11 C12 0.9(2) . . . . ?
C10 C11 C12 C13 -1.2(2) . . . . ?
C11 C12 C13 C8 0.4(2) . . . . ?
C13 C8 C9 C10 -0.9(2) . . . . ?
O5 C14 C16 C17 30.66(16) . . . . ?
O5 C15 C17 C16 32.71(17) . . . . ?
C14 O5 C15 C17 -13.97(17) . . . . ?
C14 C16 C17 C15 -38.11(16) . . . . ?
C15 O5 C14 C16 -10.62(17) . . . . ?
